data_7244218
loop_
_publ_author_name
'Pramanik, Samit'
'Pathak, Sudipta'
'Frontera, Antonio'
'Mukhopadhyay, Subrata'

_publ_section_title
;
 Syntheses, crystal structures and supramolecular assemblies of two Cu(ii)
 complexes based on a new heterocyclic ligand: insights into
 C--H&#x22EF;Cl and \p&#x22EF;\p interactions
;
_journal_issue 8
_journal_name_full CrystEngComm
_journal_page_first 1598
_journal_page_last 1611
_journal_paper_doi 10.1039/D1CE01402A
_journal_volume 24
_journal_year 2022
_chemical_formula_moiety 'C17 H13 Cl2 Cu N7'
_chemical_formula_sum 'C17 H13 Cl2 Cu N7'
_chemical_formula_weight 449.79
_space_group_crystal_system orthorhombic
_space_group_IT_number 19
_space_group_name_Hall 'P 2ac 2ab'
_space_group_name_H-M_alt 'P 21 21 21'
_atom_sites_solution_hydrogens mixed
_audit_creation_method SHELXL-2016/6
_audit_update_record
;
2021-09-03 deposited with the CCDC.	2022-01-13 downloaded from the CCDC.
;
_cell_angle_alpha 90
_cell_angle_beta 90
_cell_angle_gamma 90
_cell_formula_units_Z 4
_cell_length_a 7.0900(5)
_cell_length_b 15.0538(11)
_cell_length_c 16.4613(12)
_cell_measurement_reflns_used 3889
_cell_measurement_temperature 273(2)
_cell_measurement_theta_max 27.169
_cell_measurement_theta_min 2
_cell_volume 1756.9(2)
_computing_cell_refinement 'APEX2(Bruker,2007)and SAINT (Bruker,2007)'
_computing_data_collection 'APEX2 (Bruker, 2007)'
_computing_data_reduction 'SAINT(Bruker,2007)and XPREP(Bruker,2007)'
_computing_molecular_graphics
;    
ORTEP-3 for Windows (Farrugia, 1997), DIAMOND (Brandenburg,
1999) and Mercury (Macrae <i>et al.</i>, 2006)
;
_computing_publication_material 'PLATON (Spek, 2009)'
_computing_structure_refinement 'SHELXL-2016/6 (Sheldrick, 2016)'
_computing_structure_solution 'SHELXT 2014/5 (Sheldrick, 2014)'
_diffrn_ambient_temperature 273(2)
_diffrn_measured_fraction_theta_full 1.000
_diffrn_measured_fraction_theta_max 0.998
_diffrn_measurement_device_type 'Bruker SMART APEX II CCD area-detector'
_diffrn_measurement_method '\w and \f'
_diffrn_radiation_type MoK\a
_diffrn_radiation_wavelength 0.71073
_diffrn_reflns_av_R_equivalents 0.0364
_diffrn_reflns_av_unetI/netI 0.0153
_diffrn_reflns_Laue_measured_fraction_full 1.000
_diffrn_reflns_Laue_measured_fraction_max 0.998
_diffrn_reflns_limit_h_max 9
_diffrn_reflns_limit_h_min -9
_diffrn_reflns_limit_k_max 19
_diffrn_reflns_limit_k_min -19
_diffrn_reflns_limit_l_max 21
_diffrn_reflns_limit_l_min -21
_diffrn_reflns_number 60693
_diffrn_reflns_point_group_measured_fraction_full 1.000
_diffrn_reflns_point_group_measured_fraction_max 0.998
_diffrn_reflns_theta_full 25.242
_diffrn_reflns_theta_max 27.169
_diffrn_reflns_theta_min 1.833
_diffrn_source 'fine-focus sealed tube'
_exptl_absorpt_coefficient_mu 1.566
_exptl_absorpt_correction_T_max 0.869
_exptl_absorpt_correction_T_min 0.769
_exptl_absorpt_correction_type multi-scan
_exptl_absorpt_process_details
;
 SADABS 2016/2: Krause, L., Herbst-Irmer, R., Sheldrick G.M. & Stalke D.,
 J. Appl. Cryst. 48 (2015) 3-10
;
_exptl_crystal_colour green
_exptl_crystal_density_diffrn 1.701
_exptl_crystal_description block
_exptl_crystal_F_000 908.0
_exptl_crystal_size_max 0.19
_exptl_crystal_size_mid 0.14
_exptl_crystal_size_min 0.09
_refine_diff_density_max 0.644
_refine_diff_density_min -0.850
_refine_diff_density_rms 0.222
_refine_ls_abs_structure_details
;
 Flack x determined using 1585 quotients [(I+)-(I-)]/[(I+)+(I-)]
 (Parsons, Flack and Wagner, Acta Cryst. B69 (2013) 249-259).
;
_refine_ls_abs_structure_Flack 0.011(4)
_refine_ls_extinction_method none
_refine_ls_goodness_of_fit_ref 0.790
_refine_ls_hydrogen_treatment mixed
_refine_ls_matrix_type full
_refine_ls_number_parameters 288
_refine_ls_number_reflns 3883
_refine_ls_number_restraints 0
_refine_ls_restrained_S_all 0.790
_refine_ls_R_factor_all 0.0265
_refine_ls_R_factor_gt 0.0223
_refine_ls_shift/su_max 0.001
_refine_ls_shift/su_mean 0.000
_refine_ls_structure_factor_coef Fsqd
_refine_ls_weighting_details 'w=1/[\s^2^(Fo^2^)+(0.1000P)^2^+0.2438P] where P=(Fo^2^+2Fc^2^)/3'
_refine_ls_weighting_scheme calc
_refine_ls_wR_factor_gt 0.0756
_refine_ls_wR_factor_ref 0.0881
_reflns_Friedel_coverage 0.737
_reflns_Friedel_fraction_full 1.000
_reflns_Friedel_fraction_max 0.998
_reflns_number_gt 3768
_reflns_number_total 3883
_reflns_threshold_expression 'I > 2\s(I)'
_cod_data_source_file d1ce01402a2.cif
_cod_data_source_block SMSP237_a
_cod_depositor_comments 'Adding full bibliography for 7244218--7244219.cif.'
_cod_database_code 7244218
_shelx_shelxl_version_number 2016/6
_shelx_space_group_comment
;
The symmetry employed for this shelxl refinement is uniquely defined
by the following loop, which should always be used as a source of
symmetry information in preference to the above space-group names.
They are only intended as comments.
;

loop_
_space_group_symop_operation_xyz
'x, y, z'
'-x+1/2, -y, z+1/2'
'-x, y+1/2, -z+1/2'
'x+1/2, -y+1/2, -z'

loop_
_atom_site_label
_atom_site_type_symbol
_atom_site_fract_x
_atom_site_fract_y
_atom_site_fract_z
_atom_site_U_iso_or_equiv
_atom_site_adp_type
_atom_site_occupancy
_atom_site_site_symmetry_order
_atom_site_calc_flag
_atom_site_refinement_flags_posn
_atom_site_refinement_flags_adp
_atom_site_refinement_flags_occupancy
_atom_site_disorder_assembly
_atom_site_disorder_group
Cu1 Cu 0.24380(5) 0.58364(2) 0.79563(2) 0.02843(13) Uani 1 1 d . . . . .
Cl1 Cl 0.06877(13) 0.49361(5) 0.87445(5) 0.0417(2) Uani 1 1 d . . . . .
Cl2 Cl 0.54105(13) 0.60929(6) 0.85615(5) 0.0451(2) Uani 1 1 d . . . . .
N1 N 0.3083(4) 0.87508(16) 0.46001(15) 0.0287(5) Uani 1 1 d . . . . .
N2 N 0.2144(3) 0.74923(16) 0.40017(15) 0.0300(5) Uani 1 1 d . . . . .
N5 N 0.2480(3) 0.64980(15) 0.69287(13) 0.0246(4) Uani 1 1 d . . . . .
N7 N 0.0582(5) 0.88091(19) 0.86802(17) 0.0429(7) Uani 1 1 d . . . . .
C17 C 0.1988(4) 0.78405(18) 0.62049(17) 0.0262(5) Uani 1 1 d . . . . .
N3 N 0.4388(5) 0.36892(18) 0.59528(17) 0.0422(6) Uani 1 1 d . . . . .
N4 N 0.3243(4) 0.48561(16) 0.71635(15) 0.0285(5) Uani 1 1 d . . . . .
N6 N 0.1371(4) 0.70491(16) 0.83182(15) 0.0324(5) Uani 1 1 d . . . . .
C4 C 0.2579(4) 0.78796(17) 0.47018(15) 0.0249(5) Uani 1 1 d . . . . .
C5 C 0.2531(4) 0.74200(16) 0.54843(16) 0.0245(5) Uani 1 1 d . . . . .
C14 C 0.1010(5) 0.8558(2) 0.79275(19) 0.0349(6) Uani 1 1 d . . . . .
C16 C 0.1976(4) 0.73528(18) 0.69219(16) 0.0252(5) Uani 1 1 d . . . . .
C2 C 0.2947(5) 0.8916(2) 0.3782(2) 0.0354(6) Uani 1 1 d . . . . .
C15 C 0.1417(4) 0.76775(18) 0.77283(16) 0.0269(5) Uani 1 1 d . . . . .
C10 C 0.4181(5) 0.34339(19) 0.6725(2) 0.0365(7) Uani 1 1 d . . . . .
C1 C 0.3823(6) 0.9383(2) 0.5196(2) 0.0388(7) Uani 1 1 d . . . . .
C6 C 0.3007(4) 0.65134(17) 0.55028(16) 0.0249(5) Uani 1 1 d . . . . .
H6 H 0.333495 0.621454 0.502893 0.030 Uiso 1 1 calc R U . . .
C3 C 0.2372(5) 0.8144(2) 0.34307(18) 0.0353(6) Uani 1 1 d . . . . .
C13 C 0.0556(6) 0.8187(2) 0.9246(2) 0.0433(8) Uani 1 1 d . . . . .
C11 C 0.3619(5) 0.4009(2) 0.73387(19) 0.0345(6) Uani 1 1 d . . . . .
C8 C 0.3434(4) 0.51307(18) 0.63912(17) 0.0262(5) Uani 1 1 d . . . . .
C7 C 0.2976(4) 0.60757(17) 0.62425(17) 0.0248(5) Uani 1 1 d . . . . .
C9 C 0.4026(6) 0.4546(2) 0.57911(18) 0.0383(7) Uani 1 1 d . . . . .
C12 C 0.0921(6) 0.7296(2) 0.9062(2) 0.0447(8) Uani 1 1 d . . . . .
H12 H 0.084506 0.687103 0.947099 0.054 Uiso 1 1 calc R U . . .
H2 H 0.330(7) 0.945(3) 0.363(3) 0.058(13) Uiso 1 1 d . . . . .
H3 H 0.227(7) 0.794(4) 0.289(3) 0.067(16) Uiso 1 1 d . . . . .
H1A H 0.459(6) 0.907(3) 0.559(2) 0.035(9) Uiso 1 1 d . . . . .
H1C H 0.288(7) 0.961(3) 0.549(3) 0.054(13) Uiso 1 1 d . . . . .
H1B H 0.447(8) 0.980(4) 0.500(3) 0.064(14) Uiso 1 1 d . . . . .
H10 H 0.441(6) 0.284(3) 0.693(3) 0.052(12) Uiso 1 1 d . . . . .
H11 H 0.358(7) 0.384(3) 0.788(3) 0.058(13) Uiso 1 1 d . . . . .
H9 H 0.404(5) 0.470(2) 0.525(2) 0.021(7) Uiso 1 1 d . . . . .
H13 H 0.022(6) 0.832(3) 0.981(2) 0.031(9) Uiso 1 1 d . . . . .
H17 H 0.168(6) 0.844(3) 0.621(2) 0.035(9) Uiso 1 1 d . . . . .
H14 H 0.099(6) 0.910(3) 0.759(3) 0.044(11) Uiso 1 1 d . . . . .

loop_
_atom_site_aniso_label
_atom_site_aniso_U_11
_atom_site_aniso_U_22
_atom_site_aniso_U_33
_atom_site_aniso_U_23
_atom_site_aniso_U_13
_atom_site_aniso_U_12
Cu1 0.0460(2) 0.01913(19) 0.02019(19) 0.00123(10) 0.00204(14) 0.00190(14)
Cl1 0.0630(5) 0.0323(4) 0.0299(4) -0.0014(3) 0.0110(3) -0.0136(3)
Cl2 0.0554(4) 0.0363(4) 0.0435(4) 0.0076(3) -0.0156(4) -0.0064(3)
N1 0.0379(11) 0.0215(10) 0.0266(11) 0.0020(9) 0.0021(9) 0.0009(9)
N2 0.0397(13) 0.0268(11) 0.0236(11) -0.0004(9) -0.0013(9) 0.0022(9)
N5 0.0327(10) 0.0203(10) 0.0208(9) 0.0004(8) -0.0004(9) 0.0018(9)
N7 0.0631(17) 0.0328(13) 0.0328(14) -0.0076(11) -0.0007(13) 0.0133(13)
C17 0.0343(12) 0.0202(11) 0.0240(12) 0.0003(10) 0.0015(10) 0.0042(9)
N3 0.0660(18) 0.0242(12) 0.0363(14) -0.0005(10) 0.0105(14) 0.0091(12)
N4 0.0402(11) 0.0215(10) 0.0237(11) 0.0002(9) 0.0008(9) 0.0013(9)
N6 0.0512(14) 0.0248(11) 0.0213(11) 0.0005(9) 0.0022(11) 0.0051(11)
C4 0.0293(11) 0.0221(11) 0.0234(11) 0.0024(9) 0.0008(10) 0.0022(10)
C5 0.0296(11) 0.0213(11) 0.0226(11) 0.0019(9) -0.0023(10) -0.0004(10)
C14 0.0496(16) 0.0266(14) 0.0285(14) -0.0004(12) -0.0009(13) 0.0090(12)
C16 0.0307(11) 0.0210(11) 0.0238(12) -0.0001(10) -0.0005(9) 0.0036(9)
C2 0.0457(16) 0.0286(14) 0.0320(14) 0.0107(12) 0.0066(12) 0.0038(11)
C15 0.0338(12) 0.0234(12) 0.0234(13) 0.0021(10) -0.0008(10) 0.0023(10)
C10 0.0519(17) 0.0208(12) 0.0367(16) 0.0031(12) 0.0039(14) 0.0068(12)
C1 0.0516(18) 0.0275(13) 0.0372(16) -0.0069(13) 0.0053(14) -0.0084(13)
C6 0.0298(12) 0.0237(12) 0.0211(11) -0.0017(10) 0.0008(9) 0.0015(9)
C3 0.0451(15) 0.0377(15) 0.0229(12) 0.0047(11) 0.0006(12) 0.0063(14)
C13 0.068(2) 0.0371(17) 0.0254(14) -0.0069(12) 0.0043(15) 0.0112(17)
C11 0.0492(16) 0.0247(13) 0.0295(14) 0.0061(11) 0.0001(12) 0.0047(12)
C8 0.0341(12) 0.0197(11) 0.0248(12) 0.0016(10) -0.0001(11) 0.0012(10)
C7 0.0311(12) 0.0201(11) 0.0232(11) -0.0021(10) 0.0000(9) 0.0008(9)
C9 0.064(2) 0.0245(13) 0.0265(14) -0.0001(11) 0.0103(14) 0.0056(13)
C12 0.074(2) 0.0344(16) 0.0259(14) 0.0024(12) 0.0100(15) 0.0111(16)

loop_
_atom_type_symbol
_atom_type_description
_atom_type_scat_dispersion_real
_atom_type_scat_dispersion_imag
_atom_type_scat_source
C C 0.0033 0.0016 'International Tables Vol C Tables 4.2.6.8 and 6.1.1.4'
H H 0.0000 0.0000 'International Tables Vol C Tables 4.2.6.8 and 6.1.1.4'
Cl Cl 0.1484 0.1585 'International Tables Vol C Tables 4.2.6.8 and 6.1.1.4'
Cu Cu 0.3201 1.2651 'International Tables Vol C Tables 4.2.6.8 and 6.1.1.4'
N N 0.0061 0.0033 'International Tables Vol C Tables 4.2.6.8 and 6.1.1.4'
O O 0.0106 0.0060 'International Tables Vol C Tables 4.2.6.8 and 6.1.1.4'

loop_
_geom_angle_atom_site_label_1
_geom_angle_atom_site_label_2
_geom_angle_atom_site_label_3
_geom_angle
_geom_angle_site_symmetry_1
_geom_angle_site_symmetry_3
_geom_angle_publ_flag
N5 Cu1 N4 79.20(9) . . ?
N5 Cu1 N6 78.79(10) . . ?
N4 Cu1 N6 157.23(10) . . ?
N5 Cu1 Cl1 144.18(8) . . ?
N4 Cu1 Cl1 94.99(8) . . ?
N6 Cu1 Cl1 99.46(8) . . ?
N5 Cu1 Cl2 105.48(7) . . ?
N4 Cu1 Cl2 97.91(8) . . ?
N6 Cu1 Cl2 93.48(8) . . ?
Cl1 Cu1 Cl2 110.33(3) . . ?
C4 N1 C2 106.0(2) . . ?
C4 N1 C1 129.4(3) . . ?
C2 N1 C1 124.4(3) . . ?
C4 N2 C3 104.7(2) . . ?
C16 N5 C7 121.3(2) . . ?
C16 N5 Cu1 119.47(18) . . ?
C7 N5 Cu1 119.24(18) . . ?
C13 N7 C14 117.3(3) . . ?
C16 C17 C5 118.9(2) . . ?
C16 C17 H17 120(2) . . ?
C5 C17 H17 121(2) . . ?
C10 N3 C9 116.4(3) . . ?
C11 N4 C8 118.6(3) . . ?
C11 N4 Cu1 127.3(2) . . ?
C8 N4 Cu1 114.13(18) . . ?
C12 N6 C15 118.3(3) . . ?
C12 N6 Cu1 127.3(2) . . ?
C15 N6 Cu1 113.67(18) . . ?
N2 C4 N1 112.0(2) . . ?
N2 C4 C5 123.5(2) . . ?
N1 C4 C5 124.5(2) . . ?
C17 C5 C6 119.2(2) . . ?
C17 C5 C4 122.6(2) . . ?
C6 C5 C4 118.2(2) . . ?
N7 C14 C15 122.4(3) . . ?
N7 C14 H14 107(2) . . ?
C15 C14 H14 131(2) . . ?
N5 C16 C17 121.0(2) . . ?
N5 C16 C15 112.7(2) . . ?
C17 C16 C15 126.4(2) . . ?
C3 C2 N1 106.4(3) . . ?
C3 C2 H2 139(3) . . ?
N1 C2 H2 115(3) . . ?
N6 C15 C14 119.3(3) . . ?
N6 C15 C16 114.9(2) . . ?
C14 C15 C16 125.7(3) . . ?
N3 C10 C11 122.9(3) . . ?
N3 C10 H10 125(3) . . ?
C11 C10 H10 112(3) . . ?
N1 C1 H1A 110(2) . . ?
N1 C1 H1C 111(3) . . ?
H1A C1 H1C 104(4) . . ?
N1 C1 H1B 115(3) . . ?
H1A C1 H1B 108(4) . . ?
H1C C1 H1B 109(5) . . ?
C7 C6 C5 118.5(2) . . ?
C7 C6 H6 120.8 . . ?
C5 C6 H6 120.8 . . ?
C2 C3 N2 110.9(3) . . ?
C2 C3 H3 135(4) . . ?
N2 C3 H3 114(4) . . ?
N7 C13 C12 121.6(3) . . ?
N7 C13 H13 122(2) . . ?
C12 C13 H13 116(2) . . ?
N4 C11 C10 119.8(3) . . ?
N4 C11 H11 117(3) . . ?
C10 C11 H11 123(3) . . ?
N4 C8 C9 120.6(3) . . ?
N4 C8 C7 115.5(2) . . ?
C9 C8 C7 124.0(3) . . ?
N5 C7 C6 121.2(2) . . ?
N5 C7 C8 111.9(2) . . ?
C6 C7 C8 126.8(2) . . ?
N3 C9 C8 121.8(3) . . ?
N3 C9 H9 115(2) . . ?
C8 C9 H9 122(2) . . ?
N6 C12 C13 121.0(3) . . ?
N6 C12 H12 119.5 . . ?
C13 C12 H12 119.5 . . ?

loop_
_geom_bond_atom_site_label_1
_geom_bond_atom_site_label_2
_geom_bond_distance
_geom_bond_site_symmetry_2
_geom_bond_publ_flag
Cu1 N5 1.963(2) . ?
Cu1 N4 2.051(2) . ?
Cu1 N6 2.064(2) . ?
Cu1 Cl1 2.2495(8) . ?
Cu1 Cl2 2.3628(9) . ?
N1 C4 1.370(3) . ?
N1 C2 1.374(4) . ?
N1 C1 1.463(4) . ?
N2 C4 1.328(4) . ?
N2 C3 1.368(4) . ?
N5 C16 1.335(3) . ?
N5 C7 1.343(3) . ?
N7 C13 1.320(5) . ?
N7 C14 1.330(4) . ?
C17 C16 1.390(4) . ?
C17 C5 1.399(4) . ?
C17 H17 0.92(4) . ?
N3 C10 1.337(4) . ?
N3 C9 1.341(4) . ?
N4 C11 1.334(4) . ?
N4 C8 1.344(4) . ?
N6 C12 1.319(4) . ?
N6 C15 1.356(4) . ?
C4 C5 1.463(3) . ?
C5 C6 1.406(4) . ?
C14 C15 1.396(4) . ?
C14 H14 0.98(4) . ?
C16 C15 1.469(4) . ?
C2 C3 1.361(5) . ?
C2 H2 0.88(5) . ?
C10 C11 1.388(4) . ?
C10 H10 0.96(5) . ?
C1 H1A 0.97(4) . ?
C1 H1C 0.90(5) . ?
C1 H1B 0.84(6) . ?
C6 C7 1.385(4) . ?
C6 H6 0.9300 . ?
C3 H3 0.94(5) . ?
C13 C12 1.400(4) . ?
C13 H13 0.98(4) . ?
C11 H11 0.93(5) . ?
C8 C9 1.388(4) . ?
C8 C7 1.479(3) . ?
C9 H9 0.92(3) . ?
C12 H12 0.9300 . ?
